data_4328620
loop_
_publ_author_name
'Dmitri V. Konarev'
'Salavat S. Khasanov'
'Akihiro Otsuka'
'Hideki Yamochi'
'Gunzi Saito'
'Rimma N. Lyubovskaya'

_publ_contact_author_address
;
Institute of Problems of Chemical Physics, RAS,
Chernogolovka, 142432, Russia
;
_publ_contact_author_email konarev@icp.ac.ru
_publ_contact_author_name 'Konarev, Dmitri V.'
_publ_section_title
;
 Effect of the Cooling Rate on Dimerization of C60.- in Fullerene Salt
 (DMI+)2.(C60.-).{Cd(Et2NCS2)2I-}
;
_journal_name_full 'Inorganic Chemistry'
_journal_page_first 3420
_journal_page_last 3426
_journal_paper_doi 10.1021/ic201732t
_journal_volume 51
_journal_year 2012
_chemical_formula_moiety 'C10 H20 N2 S4 Cd I, 2(C5 H9 N2), C60'
_chemical_formula_sum 'C160 H76 Cd2 I2 N12 S8'
_chemical_formula_weight 2901.41
_chemical_name_systematic
;
 ?
;
_space_group_IT_number 4
_symmetry_cell_setting monoclinic
_symmetry_space_group_name_Hall 'P 2c'
_symmetry_space_group_name_H-M 'P 1 1 21'
_atom_sites_solution_hydrogens geom
_atom_sites_solution_primary direct
_atom_sites_solution_secondary difmap
_audit_creation_date
;
'Mon Jun 20 20:51:29 2011'
;
_audit_creation_method
;
CrysAlisPro, Oxford Diffraction Ltd.,
Version 1.171.35.11 (release 16-05-2011 CrysAlis171 .NET)
(compiled May 16 2011,17:55:39)
;
_cell_angle_alpha 90.00
_cell_angle_beta 90.00
_cell_angle_gamma 90.424(4)
_cell_formula_units_Z 2
_cell_length_a 15.9638(7)
_cell_length_b 16.1658(7)
_cell_length_c 21.4127(7)
_cell_measurement_reflns_used 31025
_cell_measurement_temperature 120.0(1)
_cell_measurement_theta_max 30.4273
_cell_measurement_theta_min 2.9838
_cell_volume 5525.8(4)
_computing_cell_refinement
;
CrysAlisPro, Agilent Technologies,
Version 1.171.35.11 (release 16-05-2011 CrysAlis171 .NET)
(compiled May 16 2011,17:55:39)
;
_computing_data_collection
;
CrysAlisPro, Agilent Technologies,
Version 1.171.35.11 (release 16-05-2011 CrysAlis171 .NET)
(compiled May 16 2011,17:55:39)
;
_computing_data_reduction
;
CrysAlisPro, Agilent Technologies,
Version 1.171.35.11 (release 16-05-2011 CrysAlis171 .NET)
(compiled May 16 2011,17:55:39)
;
_computing_molecular_graphics 'WinGX (L.J. Farrugia, 1999)'
_computing_publication_material 'WinGX (L.J. Farrugia, 1999)'
_computing_structure_refinement 'SHELXL-97 (Sheldrick, 2008)'
_computing_structure_solution 'SIR-92 (A. Altomare et al, 1993)'
_diffrn_ambient_temperature 120.0(1)
_diffrn_detector_area_resol_mean 10.4752
_diffrn_measured_fraction_theta_full 0.993
_diffrn_measured_fraction_theta_max 0.923
_diffrn_measurement_device_type 'Xcalibur, Ruby, Gemini'
_diffrn_measurement_method '\w scans'
_diffrn_orient_matrix_UB_11 -0.0415035000
_diffrn_orient_matrix_UB_12 -0.0050952000
_diffrn_orient_matrix_UB_13 -0.0112467000
_diffrn_orient_matrix_UB_21 -0.0153488000
_diffrn_orient_matrix_UB_22 0.0017497000
_diffrn_orient_matrix_UB_23 0.0310519000
_diffrn_orient_matrix_UB_31 -0.0039307000
_diffrn_orient_matrix_UB_32 0.0435458000
_diffrn_orient_matrix_UB_33 -0.0025299000
_diffrn_radiation_monochromator graphite
_diffrn_radiation_source 'Enhance (Mo) X-ray Source'
_diffrn_radiation_type 'Mo K\a'
_diffrn_radiation_wavelength 0.7107
_diffrn_reflns_av_R_equivalents 0.0529
_diffrn_reflns_av_sigmaI/netI 0.0769
_diffrn_reflns_limit_h_max 20
_diffrn_reflns_limit_h_min -21
_diffrn_reflns_limit_k_max 21
_diffrn_reflns_limit_k_min -22
_diffrn_reflns_limit_l_max 29
_diffrn_reflns_limit_l_min -30
_diffrn_reflns_number 64277
_diffrn_reflns_theta_full 28.00
_diffrn_reflns_theta_max 30.50
_diffrn_reflns_theta_min 2.97
_exptl_absorpt_coefficient_mu 1.165
_exptl_absorpt_correction_T_max 1.00000
_exptl_absorpt_correction_T_min 0.89421
_exptl_absorpt_correction_type multi-scan
_exptl_absorpt_process_details
;
CrysAlisPro, Agilent Technologies,
Version 1.171.35.11 (release 16-05-2011 CrysAlis171 .NET)
(compiled May 16 2011,17:55:39)
empirical absorption correction using spherical harmonics,
 implemented in SCALE3 ABSPACK scaling algorithm.
;
_exptl_crystal_colour black
_exptl_crystal_density_diffrn 1.744
_exptl_crystal_description octahedral
_exptl_crystal_F_000 2900
_exptl_crystal_size_max 0.30
_exptl_crystal_size_mid 0.30
_exptl_crystal_size_min 0.30
_refine_diff_density_max 2.417
_refine_diff_density_min -1.989
_refine_diff_density_rms 0.166
_refine_ls_abs_structure_details 'Flack H D (1983), Acta Cryst. A39, 876-881'
_refine_ls_abs_structure_Flack -0.03(2)
_refine_ls_extinction_method none
_refine_ls_goodness_of_fit_ref 1.112
_refine_ls_hydrogen_treatment constr
_refine_ls_matrix_type full
_refine_ls_number_parameters 1316
_refine_ls_number_reflns 26265
_refine_ls_number_restraints 22901
_refine_ls_restrained_S_all 0.956
_refine_ls_R_factor_all 0.0877
_refine_ls_R_factor_gt 0.0713
_refine_ls_shift/su_max 0.000
_refine_ls_shift/su_mean 0.000
_refine_ls_structure_factor_coef Fsqd
_refine_ls_weighting_details 'calc w=1/[\s^2^(Fo^2^)+(0.1082P)^2^+0.0000P] where P=(Fo^2^+2Fc^2^)/3'
_refine_ls_weighting_scheme calc
_refine_ls_wR_factor_gt 0.1820
_refine_ls_wR_factor_ref 0.1939
_reflns_number_gt 21104
_reflns_number_total 26265
_reflns_threshold_expression >2\s(I)
_cod_data_source_file ic201732t_si_005.cif
_cod_data_source_block CdDTC2I_2DMI_C60_120K_slow_dimer
_cod_database_code 4328620
_reflns_odcompleteness_completeness 99.81
_reflns_odcompleteness_theta 28.02
_reflns_odcompleteness_iscentric 1
_chemical_oxdiff_formula 'C80 H38 N6 S4 CD1 I1'

loop_
_symmetry_equiv_pos_as_xyz
'x, y, z'
'-x, -y, z+1/2'

loop_
_atom_site_label
_atom_site_type_symbol
_atom_site_fract_x
_atom_site_fract_y
_atom_site_fract_z
_atom_site_U_iso_or_equiv
_atom_site_adp_type
_atom_site_occupancy
_atom_site_symmetry_multiplicity
_atom_site_calc_flag
_atom_site_refinement_flags
I1 I 0.24438(4) 0.32702(4) 0.87596(5) 0.02910(14) Uani 1 1 d U
Cd1 Cd 0.25432(5) 0.24809(4) 0.76054(5) 0.02695(15) Uani 1 1 d U
S1 S 0.29411(15) 0.09701(15) 0.77926(12) 0.0273(5) Uani 1 1 d U
S2 S 0.11491(16) 0.14878(15) 0.77186(12) 0.0276(5) Uani 1 1 d U
S3 S 0.20286(15) 0.32876(16) 0.66508(12) 0.0269(5) Uani 1 1 d U
S4 S 0.38411(15) 0.32251(16) 0.69792(13) 0.0284(5) Uani 1 1 d U
N1 N 0.1639(6) 0.0021(5) 0.8135(4) 0.0329(16) Uani 1 1 d U
N2 N 0.3202(5) 0.4155(5) 0.6053(4) 0.0238(14) Uani 1 1 d U
C1 C 0.1880(6) 0.0754(6) 0.7906(4) 0.0223(14) Uani 1 1 d U
C2 C 0.3038(6) 0.3611(5) 0.6516(5) 0.0214(14) Uani 1 1 d U
C3 C 0.2241(6) -0.0645(6) 0.8249(5) 0.0295(18) Uani 1 1 d U
H3A H 0.2117 -0.0909 0.8656 0.035 Uiso 1 1 calc R
H3B H 0.2815 -0.0409 0.8270 0.035 Uiso 1 1 calc R
C4 C 0.0769(7) -0.0138(7) 0.8328(5) 0.0344(19) Uani 1 1 d U
H4A H 0.0655 -0.0741 0.8319 0.041 Uiso 1 1 calc R
H4B H 0.0383 0.0132 0.8030 0.041 Uiso 1 1 calc R
C5 C 0.2515(6) 0.4479(6) 0.5652(4) 0.0251(17) Uani 1 1 d U
H5A H 0.2102 0.4033 0.5570 0.030 Uiso 1 1 calc R
H5B H 0.2749 0.4663 0.5247 0.030 Uiso 1 1 calc R
C6 C 0.4071(6) 0.4425(7) 0.5893(6) 0.037(2) Uani 1 1 d U
H6A H 0.4456 0.3963 0.5983 0.044 Uiso 1 1 calc R
H6B H 0.4096 0.4534 0.5439 0.044 Uiso 1 1 calc R
C7 C 0.2202(8) -0.1290(7) 0.7739(6) 0.043(3) Uani 1 1 d U
H7A H 0.1621 -0.1472 0.7680 0.065 Uiso 1 1 calc R
H7B H 0.2546 -0.1765 0.7857 0.065 Uiso 1 1 calc R
H7C H 0.2415 -0.1052 0.7348 0.065 Uiso 1 1 calc R
C8 C 0.0613(8) 0.0186(7) 0.8971(6) 0.040(2) Uani 1 1 d U
H8A H 0.0906 -0.0159 0.9276 0.060 Uiso 1 1 calc R
H8B H 0.0011 0.0174 0.9058 0.060 Uiso 1 1 calc R
H8C H 0.0821 0.0757 0.9001 0.060 Uiso 1 1 calc R
C9 C 0.2069(6) 0.5219(6) 0.5977(5) 0.030(2) Uani 1 1 d U
H9A H 0.1804 0.5028 0.6365 0.045 Uiso 1 1 calc R
H9B H 0.1642 0.5443 0.5698 0.045 Uiso 1 1 calc R
H9C H 0.2483 0.5652 0.6075 0.045 Uiso 1 1 calc R
C10 C 0.4381(7) 0.5170(7) 0.6226(9) 0.053(3) Uani 1 1 d U
H10A H 0.3996 0.5629 0.6155 0.079 Uiso 1 1 calc R
H10B H 0.4939 0.5319 0.6069 0.079 Uiso 1 1 calc R
H10C H 0.4415 0.5053 0.6675 0.079 Uiso 1 1 calc R
I2 I 0.68249(4) 0.24563(4) 1.12803(5) 0.02906(14) Uani 1 1 d U
Cd2 Cd 0.76084(4) 0.25634(5) 1.01211(5) 0.02674(15) Uani 1 1 d U
S5 S 0.91547(16) 0.29811(16) 1.02985(13) 0.0292(5) Uani 1 1 d U
S6 S 0.86209(15) 0.12121(15) 1.02196(12) 0.0276(5) Uani 1 1 d U
S7 S 0.67648(16) 0.20663(15) 0.91719(12) 0.0266(5) Uani 1 1 d U
S8 S 0.68070(16) 0.38380(15) 0.95271(13) 0.0287(5) Uani 1 1 d U
N3 N 1.0098(5) 0.1725(5) 1.0680(4) 0.0295(15) Uani 1 1 d U
N4 N 0.5912(5) 0.3215(5) 0.8563(4) 0.0265(14) Uani 1 1 d U
C11 C 0.9396(6) 0.1932(6) 1.0425(5) 0.0272(16) Uani 1 1 d U
C12 C 0.6426(6) 0.3054(6) 0.9040(4) 0.0228(15) Uani 1 1 d U
C13 C 1.0793(6) 0.2305(7) 1.0831(5) 0.033(2) Uani 1 1 d U
H13A H 1.1066 0.2125 1.1223 0.040 Uiso 1 1 calc R
H13B H 1.0562 0.2864 1.0900 0.040 Uiso 1 1 calc R
C14 C 1.0272(7) 0.0863(6) 1.0880(5) 0.034(2) Uani 1 1 d U
H14A H 1.0886 0.0783 1.0897 0.041 Uiso 1 1 calc R
H14B H 1.0042 0.0476 1.0564 0.041 Uiso 1 1 calc R
C15 C 0.5573(6) 0.2540(6) 0.8175(5) 0.0274(17) Uani 1 1 d U
H15A H 0.6030 0.2148 0.8083 0.033 Uiso 1 1 calc R
H15B H 0.5385 0.2776 0.7772 0.033 Uiso 1 1 calc R
C16 C 0.5641(7) 0.4064(6) 0.8406(5) 0.033(2) Uani 1 1 d U
H16A H 0.6046 0.4463 0.8589 0.040 Uiso 1 1 calc R
H16B H 0.5657 0.4132 0.7947 0.040 Uiso 1 1 calc R
C17 C 1.1436(7) 0.2344(8) 1.0319(6) 0.045(3) Uani 1 1 d U
H17A H 1.1806 0.1865 1.0350 0.067 Uiso 1 1 calc R
H17B H 1.1766 0.2854 1.0360 0.067 Uiso 1 1 calc R
H17C H 1.1153 0.2338 0.9912 0.067 Uiso 1 1 calc R
C18 C 0.9900(7) 0.0657(7) 1.1508(6) 0.038(2) Uani 1 1 d U
H18A H 1.0019 0.1108 1.1801 0.058 Uiso 1 1 calc R
H18B H 1.0146 0.0144 1.1665 0.058 Uiso 1 1 calc R
H18C H 0.9292 0.0585 1.1466 0.058 Uiso 1 1 calc R
C19 C 0.4852(6) 0.2065(7) 0.8460(5) 0.030(2) Uani 1 1 d U
H19A H 0.4987 0.1923 0.8894 0.045 Uiso 1 1 calc R
H19B H 0.4753 0.1556 0.8221 0.045 Uiso 1 1 calc R
H19C H 0.4347 0.2405 0.8452 0.045 Uiso 1 1 calc R
C20 C 0.4793(7) 0.4271(7) 0.8629(9) 0.062(5) Uani 1 1 d U
H20A H 0.4388 0.4181 0.8292 0.093 Uiso 1 1 calc R
H20B H 0.4781 0.4852 0.8759 0.093 Uiso 1 1 calc R
H20C H 0.4647 0.3916 0.8985 0.093 Uiso 1 1 calc R
N5 N 0.2463(5) 0.0709(5) 0.6170(3) 0.0234(14) Uani 1 1 d U
N6 N 0.3813(5) 0.0786(5) 0.6296(4) 0.0279(15) Uani 1 1 d U
C21 C 0.3122(6) 0.1227(6) 0.6245(5) 0.0261(16) Uani 1 1 d U
H21 H 0.3095 0.1813 0.6259 0.031 Uiso 1 1 calc R
C22 C 0.3613(6) -0.0052(6) 0.6292(5) 0.0287(17) Uani 1 1 d U
H22 H 0.3981 -0.0505 0.6349 0.034 Uiso 1 1 calc R
C23 C 0.2765(6) -0.0080(6) 0.6188(5) 0.0291(18) Uani 1 1 d U
H23 H 0.2439 -0.0570 0.6137 0.035 Uiso 1 1 calc R
C24 C 0.1616(6) 0.0959(6) 0.6057(4) 0.0256(18) Uani 1 1 d U
H24A H 0.1343 0.1087 0.6455 0.038 Uiso 1 1 calc R
H24B H 0.1310 0.0510 0.5848 0.038 Uiso 1 1 calc R
H24C H 0.1616 0.1451 0.5790 0.038 Uiso 1 1 calc R
C25 C 0.4664(6) 0.1145(6) 0.6410(5) 0.0289(19) Uani 1 1 d U
H25A H 0.4630 0.1750 0.6420 0.043 Uiso 1 1 calc R
H25B H 0.5043 0.0976 0.6074 0.043 Uiso 1 1 calc R
H25C H 0.4879 0.0944 0.6811 0.043 Uiso 1 1 calc R
N7 N 0.1062(6) 0.6246(6) 0.7367(4) 0.0369(18) Uani 1 1 d U
N8 N 0.2175(6) 0.5525(6) 0.7633(5) 0.0354(17) Uani 1 1 d U
C26 C 0.1952(7) 0.6257(7) 0.7427(5) 0.0346(18) Uani 1 1 d U
H26 H 0.2315 0.6709 0.7335 0.042 Uiso 1 1 calc R
C27 C 0.1468(7) 0.5041(7) 0.7722(5) 0.039(2) Uani 1 1 d U
H27 H 0.1463 0.4489 0.7874 0.046 Uiso 1 1 calc R
C28 C 0.0800(8) 0.5470(8) 0.7561(6) 0.044(2) Uani 1 1 d U
H28 H 0.0236 0.5278 0.7577 0.053 Uiso 1 1 calc R
C29 C 0.0605(13) 0.6934(12) 0.7137(8) 0.080(5) Uani 1 1 d U
H29A H 0.0090 0.6737 0.6934 0.120 Uiso 1 1 calc R
H29B H 0.0948 0.7238 0.6833 0.120 Uiso 1 1 calc R
H29C H 0.0461 0.7301 0.7484 0.120 Uiso 1 1 calc R
C30 C 0.3045(8) 0.5283(9) 0.7755(7) 0.049(3) Uani 1 1 d U
H30A H 0.3415 0.5765 0.7703 0.073 Uiso 1 1 calc R
H30B H 0.3208 0.4849 0.7461 0.073 Uiso 1 1 calc R
H30C H 0.3092 0.5074 0.8183 0.073 Uiso 1 1 calc R
N9 N 0.9242(5) 0.2571(5) 0.8639(4) 0.0282(15) Uani 1 1 d U
N10 N 0.9142(5) 0.3866(5) 0.8804(4) 0.0238(14) Uani 1 1 d U
C31 C 0.8708(6) 0.3176(6) 0.8706(4) 0.0243(15) Uani 1 1 d U
H31 H 0.8115 0.3129 0.8689 0.029 Uiso 1 1 calc R
C32 C 0.9970(6) 0.3657(7) 0.8778(5) 0.0327(19) Uani 1 1 d U
H32 H 1.0426 0.4033 0.8824 0.039 Uiso 1 1 calc R
C33 C 1.0038(6) 0.2864(7) 0.8680(5) 0.0294(17) Uani 1 1 d U
H33 H 1.0541 0.2556 0.8646 0.035 Uiso 1 1 calc R
C34 C 0.8990(8) 0.1688(6) 0.8554(5) 0.035(2) Uani 1 1 d U
H34A H 0.9060 0.1391 0.8949 0.052 Uiso 1 1 calc R
H34B H 0.9342 0.1435 0.8233 0.052 Uiso 1 1 calc R
H34C H 0.8402 0.1658 0.8424 0.052 Uiso 1 1 calc R
C35 C 0.8797(8) 0.4687(7) 0.8836(7) 0.046(3) Uani 1 1 d U
H35A H 0.9176 0.5078 0.8627 0.069 Uiso 1 1 calc R
H35B H 0.8732 0.4848 0.9275 0.069 Uiso 1 1 calc R
H35C H 0.8250 0.4693 0.8630 0.069 Uiso 1 1 calc R
N11 N 0.3794(6) 0.1138(6) 0.9860(4) 0.0335(17) Uani 1 1 d U
N12 N 0.4449(5) 0.2203(6) 1.0172(4) 0.0339(16) Uani 1 1 d U
C36 C 0.3726(7) 0.1910(7) 0.9894(5) 0.035(2) Uani 1 1 d U
H36 H 0.3266 0.2230 0.9754 0.042 Uiso 1 1 calc R
C37 C 0.4926(8) 0.1574(8) 1.0287(5) 0.042(2) Uani 1 1 d U
H37 H 0.5464 0.1601 1.0475 0.050 Uiso 1 1 calc R
C38 C 0.4559(7) 0.0916(7) 1.0107(6) 0.039(2) Uani 1 1 d U
H38 H 0.4771 0.0370 1.0137 0.046 Uiso 1 1 calc R
C39 C 0.3159(10) 0.0521(9) 0.9610(8) 0.060(4) Uani 1 1 d U
H39A H 0.2913 0.0209 0.9958 0.090 Uiso 1 1 calc R
H39B H 0.3438 0.0137 0.9324 0.090 Uiso 1 1 calc R
H39C H 0.2717 0.0815 0.9386 0.090 Uiso 1 1 calc R
C40 C 0.4613(9) 0.3120(8) 1.0258(7) 0.055(3) Uani 1 1 d U
H40A H 0.4695 0.3241 1.0702 0.083 Uiso 1 1 calc R
H40B H 0.4133 0.3433 1.0101 0.083 Uiso 1 1 calc R
H40C H 0.5117 0.3281 1.0025 0.083 Uiso 1 1 calc R
C301 C 0.5424(5) 0.2410(5) 0.4230(4) 0.0396(10) Uani 1 1 d DU
C302 C 0.4596(4) 0.2597(5) 0.4575(4) 0.0382(10) Uani 1 1 d DU
C303 C 0.4177(3) 0.3328(4) 0.4346(2) 0.0401(11) Uani 1 1 d DU
C304 C 0.4588(3) 0.3590(4) 0.3769(2) 0.0485(13) Uani 1 1 d DU
C305 C 0.5294(5) 0.2962(6) 0.3641(4) 0.0463(12) Uani 1 1 d DU
C306 C 0.5422(5) 0.1547(6) 0.4041(4) 0.0485(12) Uani 1 1 d DU
C307 C 0.5587(5) 0.1323(3) 0.3358(3) 0.0535(12) Uani 1 1 d DU
C308 C 0.5202(4) 0.0512(4) 0.3252(2) 0.0566(14) Uani 1 1 d DU
C309 C 0.4787(3) 0.0266(4) 0.38317(19) 0.0551(13) Uani 1 1 d DU
C310 C 0.4924(3) 0.0929(4) 0.4286(3) 0.0483(12) Uani 1 1 d DU
C311 C 0.4132(3) 0.1976(3) 0.4856(3) 0.0401(10) Uani 1 1 d DU
C312 C 0.4313(3) 0.1112(3) 0.4708(3) 0.0510(12) Uani 1 1 d DU
C313 C 0.3505(2) 0.0676(4) 0.4680(3) 0.0546(13) Uani 1 1 d DU
C314 C 0.2827(3) 0.1254(2) 0.4810(2) 0.0418(11) Uani 1 1 d DU
C315 C 0.3225(3) 0.2061(3) 0.4908(3) 0.0391(11) Uani 1 1 d DU
C316 C 0.3330(3) 0.3420(3) 0.4412(2) 0.0422(11) Uani 1 1 d DU
C317 C 0.2839(2) 0.2760(3) 0.4707(3) 0.0416(11) Uani 1 1 d DU
C318 C 0.2037(4) 0.2700(3) 0.4376(2) 0.0516(12) Uani 1 1 d DU
C319 C 0.2029(3) 0.3325(3) 0.3880(2) 0.0539(12) Uani 1 1 d DU
C320 C 0.2834(3) 0.3765(4) 0.3902(2) 0.0459(11) Uani 1 1 d DU
C321 C 0.4125(3) 0.3903(4) 0.3291(2) 0.0567(14) Uani 1 1 d DU
C322 C 0.3219(3) 0.4002(4) 0.3361(2) 0.0569(13) Uani 1 1 d DU
C323 C 0.2837(4) 0.3797(4) 0.27587(19) 0.0573(13) Uani 1 1 d DU
C324 C 0.3504(3) 0.3585(4) 0.2319(3) 0.0627(14) Uani 1 1 d DU
C325 C 0.4308(4) 0.3656(4) 0.2646(2) 0.0652(14) Uani 1 1 d DU
C326 C 0.5427(4) 0.2768(3) 0.3046(3) 0.0544(12) Uani 1 1 d DU
C327 C 0.4928(3) 0.3100(4) 0.2532(2) 0.0541(12) Uani 1 1 d DU
C328 C 0.4795(3) 0.2450(3) 0.2064(3) 0.0547(13) Uani 1 1 d DU
C329 C 0.5200(3) 0.1700(3) 0.2289(3) 0.0599(13) Uani 1 1 d DU
C330 C 0.5588(5) 0.1899(3) 0.2891(2) 0.0575(13) Uani 1 1 d DU
C331 C 0.1604(3) 0.1273(3) 0.2425(2) 0.0424(11) Uani 1 1 d DU
C332 C 0.2284(3) 0.1061(3) 0.1995(3) 0.0426(11) Uani 1 1 d DU
C333 C 0.2699(3) 0.0307(3) 0.2211(2) 0.0426(11) Uani 1 1 d DU
C334 C 0.2288(3) 0.0059(4) 0.27955(19) 0.0508(13) Uani 1 1 d DU
C335 C 0.1628(4) 0.0657(3) 0.29293(19) 0.0488(12) Uani 1 1 d DU
C336 C 0.1450(3) 0.2081(3) 0.2564(2) 0.0550(12) Uani 1 1 d DU
C337 C 0.1293(4) 0.2325(3) 0.3213(2) 0.0594(13) Uani 1 1 d DU
C338 C 0.1671(3) 0.3141(3) 0.3318(2) 0.0571(13) Uani 1 1 d DU
C339 C 0.2089(3) 0.3385(4) 0.27381(19) 0.0569(13) Uani 1 1 d DU
C340 C 0.1950(3) 0.2736(3) 0.2271(3) 0.0568(13) Uani 1 1 d DU
C341 C 0.2746(3) 0.1674(3) 0.1720(3) 0.0456(11) Uani 1 1 d DU
C342 C 0.2568(3) 0.2543(3) 0.1859(2) 0.0558(12) Uani 1 1 d DU
C343 C 0.3379(2) 0.2976(4) 0.1889(3) 0.0603(13) Uani 1 1 d DU
C344 C 0.4055(3) 0.2398(2) 0.1748(2) 0.0450(12) Uani 1 1 d DU
C345 C 0.3652(2) 0.1591(3) 0.1648(3) 0.0432(11) Uani 1 1 d DU
C346 C 0.3546(3) 0.0236(3) 0.2155(2) 0.0410(11) Uani 1 1 d DU
C347 C 0.4038(2) 0.0889(3) 0.1851(3) 0.0464(12) Uani 1 1 d DU
C348 C 0.4829(4) 0.0949(3) 0.2195(2) 0.0607(13) Uani 1 1 d DU
C349 C 0.4843(4) 0.0327(3) 0.2691(2) 0.0579(13) Uani 1 1 d DU
C350 C 0.4039(2) -0.0111(4) 0.2667(2) 0.0450(11) Uani 1 1 d DU
C351 C 0.2746(3) -0.0272(4) 0.3269(2) 0.0574(14) Uani 1 1 d DU
C352 C 0.3654(3) -0.0348(4) 0.3208(2) 0.0551(13) Uani 1 1 d DU
C353 C 0.4040(3) -0.0147(3) 0.38101(19) 0.0540(12) Uani 1 1 d DU
C354 C 0.3384(3) 0.0049(3) 0.4263(3) 0.0605(13) Uani 1 1 d DU
C355 C 0.2596(4) -0.0010(4) 0.3915(2) 0.0611(13) Uani 1 1 d DU
C356 C 0.1470(4) 0.0882(3) 0.3534(2) 0.0543(12) Uani 1 1 d DU
C357 C 0.1961(3) 0.0522(4) 0.40416(19) 0.0541(12) Uani 1 1 d DU
C358 C 0.2091(3) 0.1196(3) 0.4490(3) 0.0494(12) Uani 1 1 d DU
C359 C 0.1668(3) 0.1948(3) 0.4283(2) 0.0526(13) Uani 1 1 d DU
C360 C 0.1287(4) 0.1750(3) 0.36761(19) 0.0577(13) Uani 1 1 d DU
C401 C 0.6219(5) 0.2699(5) 0.4648(4) 0.0396(10) Uani 1 1 d DU
C402 C 0.6201(5) 0.2264(5) 0.5291(4) 0.0382(10) Uani 1 1 d DU
C403 C 0.6769(3) 0.1573(4) 0.5333(2) 0.0401(11) Uani 1 1 d DU
C404 C 0.7314(3) 0.1583(4) 0.4786(2) 0.0485(13) Uani 1 1 d DU
C405 C 0.7056(5) 0.2345(6) 0.4392(4) 0.0463(12) Uani 1 1 d DU
C406 C 0.6311(5) 0.3583(6) 0.4742(4) 0.0485(12) Uani 1 1 d DU
C407 C 0.7007(3) 0.4056(4) 0.4400(4) 0.0535(12) Uani 1 1 d DU
C408 C 0.7173(3) 0.4805(4) 0.4763(2) 0.0566(14) Uani 1 1 d DU
C409 C 0.6635(3) 0.4779(4) 0.5314(2) 0.0551(13) Uani 1 1 d DU
C410 C 0.6138(5) 0.4014(3) 0.5280(2) 0.0483(12) Uani 1 1 d DU
C411 C 0.5987(4) 0.2692(3) 0.5825(2) 0.0401(10) Uani 1 1 d DU
C412 C 0.5945(4) 0.3594(3) 0.5813(2) 0.0510(12) Uani 1 1 d DU
C413 C 0.6265(4) 0.3886(3) 0.6417(2) 0.0546(13) Uani 1 1 d DU
C414 C 0.6497(3) 0.3180(2) 0.6806(3) 0.0418(11) Uani 1 1 d DU
C415 C 0.6328(3) 0.2442(3) 0.6427(2) 0.0391(11) Uani 1 1 d DU
C416 C 0.7079(3) 0.1328(4) 0.5900(2) 0.0422(11) Uani 1 1 d DU
C417 C 0.6847(4) 0.1780(3) 0.6467(2) 0.0416(11) Uani 1 1 d DU
C418 C 0.7588(3) 0.1814(3) 0.6872(3) 0.0516(12) Uani 1 1 d DU
C419 C 0.8276(3) 0.1390(4) 0.6554(2) 0.0539(12) Uani 1 1 d DU
C420 C 0.7959(3) 0.1098(4) 0.5952(2) 0.0459(11) Uani 1 1 d DU
C421 C 0.8135(3) 0.1371(4) 0.4836(2) 0.0567(14) Uani 1 1 d DU
C422 C 0.8467(3) 0.1108(4) 0.5441(2) 0.0569(13) Uani 1 1 d DU
C423 C 0.9322(4) 0.1440(4) 0.5491(2) 0.0573(13) Uani 1 1 d DU
C424 C 0.9513(4) 0.1901(3) 0.4920(2) 0.0627(14) Uani 1 1 d DU
C425 C 0.8780(3) 0.1857(3) 0.4510(3) 0.0652(14) Uani 1 1 d DU
C426 C 0.7672(4) 0.2752(3) 0.4106(3) 0.0544(12) Uani 1 1 d DU
C427 C 0.8552(3) 0.2528(4) 0.4167(3) 0.0541(12) Uani 1 1 d DU
C428 C 0.9064(4) 0.3285(3) 0.4187(3) 0.0547(13) Uani 1 1 d DU
C429 C 0.8503(3) 0.3992(4) 0.4150(3) 0.0599(13) Uani 1 1 d DU
C430 C 0.7646(4) 0.3661(3) 0.4103(3) 0.0575(13) Uani 1 1 d DU
C431 C 0.9873(4) 0.3760(3) 0.6647(2) 0.0424(11) Uani 1 1 d DU
C432 C 1.0045(4) 0.4222(3) 0.60717(19) 0.0426(11) Uani 1 1 d DU
C433 C 0.9489(3) 0.4937(4) 0.60277(19) 0.0426(11) Uani 1 1 d DU
C434 C 0.8943(3) 0.4911(4) 0.6580(2) 0.0508(13) Uani 1 1 d DU
C435 C 0.9169(3) 0.4182(3) 0.6950(3) 0.0488(12) Uani 1 1 d DU
C436 C 0.9904(3) 0.2917(3) 0.6651(2) 0.0550(12) Uani 1 1 d DU
C437 C 0.9241(3) 0.2440(3) 0.6964(3) 0.0594(13) Uani 1 1 d DU
C438 C 0.9077(3) 0.1684(4) 0.6605(2) 0.0571(13) Uani 1 1 d DU
C439 C 0.9612(3) 0.1718(4) 0.6052(2) 0.0569(13) Uani 1 1 d DU
C440 C 1.0126(4) 0.2473(3) 0.6080(2) 0.0568(13) Uani 1 1 d DU
C441 C 1.0265(4) 0.3804(3) 0.5542(2) 0.0456(11) Uani 1 1 d DU
C442 C 1.0307(4) 0.2900(3) 0.5550(2) 0.0558(12) Uani 1 1 d DU
C443 C 0.9979(4) 0.2608(4) 0.4947(2) 0.0603(13) Uani 1 1 d DU
C444 C 0.9759(3) 0.3318(2) 0.4558(3) 0.0450(12) Uani 1 1 d DU
C445 C 0.9931(3) 0.4055(3) 0.4937(2) 0.0432(11) Uani 1 1 d DU
C446 C 0.9169(3) 0.5163(4) 0.5463(2) 0.0410(11) Uani 1 1 d DU
C447 C 0.9411(4) 0.4720(3) 0.4896(2) 0.0464(12) Uani 1 1 d DU
C448 C 0.8661(3) 0.4679(3) 0.4500(3) 0.0607(13) Uani 1 1 d DU
C449 C 0.7970(3) 0.5107(4) 0.4811(2) 0.0579(13) Uani 1 1 d DU
C450 C 0.8289(3) 0.5404(4) 0.5411(2) 0.0450(11) Uani 1 1 d DU
C451 C 0.8127(3) 0.5139(4) 0.6531(2) 0.0574(14) Uani 1 1 d DU
C452 C 0.7784(3) 0.5379(4) 0.5926(2) 0.0551(13) Uani 1 1 d DU
C453 C 0.6928(3) 0.5052(3) 0.5875(2) 0.0540(12) Uani 1 1 d DU
C454 C 0.6714(4) 0.4605(3) 0.6450(2) 0.0605(13) Uani 1 1 d DU
C455 C 0.7468(3) 0.4646(3) 0.6837(3) 0.0611(13) Uani 1 1 d DU
C456 C 0.8558(3) 0.3738(3) 0.7250(3) 0.0543(12) Uani 1 1 d DU
C457 C 0.7683(3) 0.3993(3) 0.7204(3) 0.0541(12) Uani 1 1 d DU
C458 C 0.7199(4) 0.3219(2) 0.7168(3) 0.0494(12) Uani 1 1 d DU
C459 C 0.7746(3) 0.2501(3) 0.7220(3) 0.0526(13) Uani 1 1 d DU
C460 C 0.8606(3) 0.2833(3) 0.7260(3) 0.0577(13) Uani 1 1 d DU

loop_
_atom_site_aniso_label
_atom_site_aniso_U_11
_atom_site_aniso_U_22
_atom_site_aniso_U_33
_atom_site_aniso_U_23
_atom_site_aniso_U_13
_atom_site_aniso_U_12
I1 0.0313(3) 0.0348(3) 0.0213(3) -0.0039(3) 0.0020(2) 0.0065(3)
Cd1 0.0351(4) 0.0267(3) 0.0191(3) 0.0005(3) 0.0019(3) 0.0041(3)
S1 0.0305(11) 0.0273(10) 0.0241(11) 0.0030(9) 0.0048(9) 0.0068(9)
S2 0.0309(11) 0.0313(11) 0.0208(11) 0.0010(9) 0.0033(9) 0.0045(9)
S3 0.0245(10) 0.0300(11) 0.0262(11) 0.0047(9) -0.0021(9) 0.0004(9)
S4 0.0244(11) 0.0311(12) 0.0298(12) 0.0032(10) -0.0024(9) 0.0035(9)
N1 0.041(4) 0.034(3) 0.024(4) 0.005(3) 0.001(3) -0.003(3)
N2 0.022(3) 0.023(3) 0.027(4) 0.003(3) 0.006(2) 0.002(2)
C1 0.030(3) 0.028(3) 0.009(3) 0.001(3) -0.002(3) 0.001(2)
C2 0.026(3) 0.012(4) 0.026(4) 0.000(3) -0.006(3) -0.002(3)
C3 0.036(4) 0.026(4) 0.026(5) 0.009(3) -0.006(4) -0.011(3)
C4 0.033(4) 0.030(5) 0.039(5) 0.008(4) -0.012(4) -0.007(3)
C5 0.035(4) 0.026(4) 0.015(4) 0.005(3) 0.002(3) 0.005(4)
C6 0.023(3) 0.050(6) 0.039(6) 0.007(4) 0.008(4) 0.002(4)
C7 0.054(7) 0.032(5) 0.043(6) -0.007(4) -0.012(5) -0.004(4)
C8 0.046(6) 0.039(6) 0.036(5) 0.015(4) 0.002(4) 0.009(5)
C9 0.027(5) 0.026(5) 0.037(6) 0.003(4) -0.007(4) 0.005(3)
C10 0.022(5) 0.036(5) 0.100(11) 0.008(6) 0.004(6) -0.009(4)
I2 0.0344(3) 0.0346(3) 0.0182(3) 0.0011(2) 0.0047(3) -0.0005(3)
Cd2 0.0273(3) 0.0368(4) 0.0162(3) 0.0026(3) -0.0005(3) 0.0042(3)
S5 0.0301(11) 0.0309(11) 0.0267(12) 0.0049(10) -0.0010(9) -0.0013(9)
S6 0.0270(11) 0.0310(11) 0.0248(12) -0.0007(9) -0.0036(9) 0.0011(9)
S7 0.0316(12) 0.0271(11) 0.0212(11) -0.0010(9) -0.0050(9) 0.0063(9)
S8 0.0302(12) 0.0287(11) 0.0274(12) 0.0001(9) -0.0020(9) 0.0031(9)
N3 0.027(3) 0.028(3) 0.033(4) 0.000(3) 0.001(3) -0.001(2)
N4 0.027(4) 0.026(3) 0.027(4) 0.011(3) 0.001(3) 0.001(2)
C11 0.023(3) 0.034(3) 0.024(4) 0.004(4) 0.003(3) -0.004(2)
C12 0.026(4) 0.023(3) 0.020(4) 0.002(3) 0.004(3) 0.005(3)
C13 0.027(4) 0.043(5) 0.029(5) 0.008(4) -0.004(3) -0.006(4)
C14 0.030(5) 0.032(3) 0.041(5) -0.007(4) -0.006(4) 0.007(3)
C15 0.025(4) 0.033(4) 0.025(5) 0.007(3) -0.002(3) 0.004(3)
C16 0.037(5) 0.027(3) 0.036(6) 0.008(4) 0.002(4) 0.010(4)
C17 0.038(5) 0.051(7) 0.045(6) -0.018(5) 0.011(4) -0.018(5)
C18 0.047(6) 0.034(5) 0.034(5) 0.007(4) -0.021(4) -0.009(5)
C19 0.022(4) 0.039(5) 0.029(5) -0.002(4) -0.001(4) -0.001(3)
C20 0.035(5) 0.017(4) 0.133(15) 0.007(7) 0.029(7) -0.003(4)
N5 0.030(3) 0.028(3) 0.012(3) 0.005(3) 0.003(3) 0.000(2)
N6 0.031(3) 0.030(3) 0.023(4) -0.004(3) -0.012(3) 0.001(2)
C21 0.032(3) 0.030(3) 0.016(4) -0.003(4) -0.011(4) 0.004(2)
C22 0.036(4) 0.028(3) 0.022(4) 0.000(4) -0.009(4) 0.007(3)
C23 0.030(3) 0.031(3) 0.026(5) 0.003(4) -0.003(4) 0.004(3)
C24 0.028(3) 0.035(5) 0.014(4) -0.002(4) 0.001(3) 0.005(3)
C25 0.028(3) 0.038(5) 0.020(4) 0.001(4) -0.008(3) 0.005(3)
N7 0.047(4) 0.038(4) 0.026(4) -0.010(3) -0.001(4) 0.008(3)
N8 0.042(3) 0.035(4) 0.029(4) -0.010(4) 0.002(4) 0.003(3)
C26 0.049(4) 0.032(4) 0.022(5) -0.008(4) 0.006(4) -0.005(3)
C27 0.052(4) 0.038(4) 0.025(5) 0.000(4) 0.011(4) -0.006(3)
C28 0.043(4) 0.051(5) 0.039(6) -0.008(5) -0.003(5) -0.012(4)
C29 0.102(10) 0.093(9) 0.047(8) 0.027(8) 0.000(8) 0.049(9)
C30 0.040(4) 0.061(7) 0.046(7) 0.001(6) 0.015(5) 0.006(5)
N9 0.034(3) 0.038(3) 0.013(4) -0.009(3) 0.003(3) -0.002(2)
N10 0.027(3) 0.024(3) 0.020(4) 0.005(3) -0.009(3) 0.001(2)
C31 0.031(3) 0.028(3) 0.014(4) 0.005(3) -0.004(3) -0.004(2)
C32 0.026(3) 0.042(4) 0.030(5) -0.011(5) 0.008(4) -0.002(3)
C33 0.028(3) 0.044(4) 0.017(4) -0.007(4) 0.004(4) 0.007(3)
C34 0.051(6) 0.030(3) 0.022(5) -0.002(4) 0.003(4) 0.005(4)
C35 0.041(6) 0.029(4) 0.068(9) -0.011(6) 0.012(6) 0.003(4)
N11 0.036(4) 0.039(3) 0.025(4) -0.004(4) 0.002(3) 0.004(3)
N12 0.036(4) 0.045(3) 0.021(4) -0.005(4) 0.003(3) -0.004(3)
C36 0.030(4) 0.039(3) 0.036(6) -0.001(4) 0.005(4) -0.004(3)
C37 0.050(5) 0.056(4) 0.019(5) 0.001(5) -0.012(4) 0.000(4)
C38 0.043(5) 0.044(4) 0.029(5) 0.010(4) 0.002(4) 0.003(4)
C39 0.067(8) 0.040(5) 0.073(10) -0.001(7) -0.024(7) -0.008(5)
C40 0.065(8) 0.045(4) 0.056(9) -0.004(6) 0.021(7) -0.027(5)
C301 0.034(2) 0.058(3) 0.027(2) 0.003(2) -0.0071(19) -0.003(2)
C302 0.026(2) 0.059(3) 0.029(2) 0.002(2) -0.0123(19) -0.004(2)
C303 0.044(2) 0.037(3) 0.039(2) -0.011(2) -0.0161(19) -0.010(2)
C304 0.067(3) 0.028(3) 0.051(3) -0.009(2) -0.002(2) -0.011(2)
C305 0.043(3) 0.065(3) 0.030(2) -0.003(2) -0.011(2) -0.006(2)
C306 0.040(3) 0.057(2) 0.049(3) -0.001(2) -0.019(2) 0.006(2)
C307 0.050(3) 0.066(3) 0.045(3) 0.001(2) -0.023(2) -0.002(2)
C308 0.051(3) 0.059(3) 0.060(3) -0.003(2) -0.024(2) 0.007(3)
C309 0.060(3) 0.035(3) 0.070(3) 0.002(2) -0.016(2) 0.020(2)
C310 0.041(3) 0.056(3) 0.048(3) 0.002(2) -0.021(2) 0.010(2)
C311 0.033(2) 0.054(2) 0.033(2) 0.000(2) -0.008(2) -0.006(2)
C312 0.042(3) 0.056(3) 0.054(3) 0.006(2) -0.014(2) 0.010(2)
C313 0.062(3) 0.055(3) 0.046(3) 0.000(2) 0.007(3) -0.005(2)
C314 0.046(3) 0.058(3) 0.021(3) -0.002(2) 0.017(2) -0.016(2)
C315 0.040(3) 0.054(2) 0.023(2) 0.000(2) 0.005(2) -0.005(2)
C316 0.046(2) 0.034(3) 0.046(3) -0.008(2) -0.012(2) 0.002(2)
C317 0.036(3) 0.058(3) 0.031(3) -0.003(2) 0.001(2) 0.000(2)
C318 0.047(3) 0.071(3) 0.037(3) -0.001(2) -0.006(2) -0.010(2)
C319 0.053(3) 0.043(3) 0.065(3) -0.001(2) -0.027(2) 0.013(2)
C320 0.055(3) 0.023(3) 0.060(3) -0.007(2) -0.0143(19) 0.009(2)
C321 0.069(3) 0.037(4) 0.064(3) -0.006(3) -0.007(2) -0.003(3)
C322 0.074(3) 0.028(4) 0.068(3) -0.005(2) -0.005(2) 0.003(3)
C323 0.074(3) 0.032(3) 0.066(3) 0.005(2) -0.012(2) 0.011(3)
C324 0.070(3) 0.053(3) 0.065(3) 0.003(2) -0.012(2) -0.006(3)
C325 0.070(3) 0.069(4) 0.057(3) 0.001(3) -0.009(2) -0.007(3)
C326 0.056(3) 0.077(3) 0.030(2) 0.008(2) 0.002(2) -0.007(2)
C327 0.052(3) 0.088(3) 0.022(3) 0.001(2) -0.003(2) -0.013(2)
C328 0.051(3) 0.094(3) 0.018(3) 0.001(2) 0.011(2) -0.015(2)
C329 0.062(3) 0.090(3) 0.028(3) 0.002(2) 0.010(3) -0.016(2)
C330 0.057(3) 0.079(3) 0.037(3) 0.001(2) -0.001(3) -0.009(2)
C331 0.029(3) 0.069(3) 0.030(2) -0.012(2) -0.0185(19) -0.011(2)
C332 0.037(3) 0.062(3) 0.028(2) -0.011(2) -0.011(2) -0.008(2)
C333 0.046(3) 0.044(3) 0.038(2) -0.014(2) -0.010(2) -0.015(2)
C334 0.064(3) 0.045(3) 0.042(3) -0.019(2) -0.001(2) -0.017(2)
C335 0.047(3) 0.069(3) 0.031(2) -0.017(2) -0.007(2) -0.017(2)
C336 0.034(3) 0.071(2) 0.060(3) -0.006(2) -0.031(2) 0.007(2)
C337 0.047(3) 0.067(3) 0.064(3) -0.011(2) -0.021(3) 0.006(2)
C338 0.051(3) 0.055(3) 0.066(3) -0.004(2) -0.025(2) 0.017(3)
C339 0.057(3) 0.044(3) 0.070(3) 0.002(2) -0.023(2) 0.027(2)
C340 0.050(3) 0.059(3) 0.062(3) 0.000(2) -0.027(2) 0.019(2)
C341 0.041(3) 0.059(3) 0.037(3) -0.008(2) -0.004(2) -0.008(2)
C342 0.042(3) 0.059(3) 0.066(3) -0.001(2) -0.023(2) 0.009(2)
C343 0.067(3) 0.060(3) 0.054(3) 0.003(2) -0.001(3) -0.013(2)
C344 0.052(3) 0.063(3) 0.020(3) 0.003(2) 0.009(2) -0.026(2)
C345 0.046(3) 0.057(3) 0.027(3) 0.002(2) 0.018(2) -0.013(2)
C346 0.050(2) 0.030(3) 0.043(3) -0.011(2) -0.008(2) -0.006(2)
C347 0.051(3) 0.065(3) 0.024(3) 0.002(2) 0.010(2) -0.006(2)
C348 0.058(3) 0.091(3) 0.033(3) 0.000(2) 0.000(2) -0.015(3)
C349 0.054(3) 0.058(4) 0.061(3) -0.002(3) -0.022(2) 0.001(2)
C350 0.058(3) 0.023(3) 0.054(2) -0.010(2) -0.0115(19) 0.003(2)
C351 0.075(3) 0.046(4) 0.051(3) -0.014(3) 0.002(2) -0.003(3)
C352 0.076(3) 0.024(3) 0.066(3) -0.004(2) 0.002(2) 0.002(3)
C353 0.075(3) 0.023(3) 0.064(3) 0.004(2) -0.005(2) 0.009(2)
C354 0.079(3) 0.043(3) 0.060(3) 0.001(2) -0.003(2) 0.002(3)
C355 0.079(3) 0.059(4) 0.046(3) -0.010(2) 0.003(2) -0.008(3)
C356 0.056(3) 0.073(3) 0.034(3) -0.012(2) 0.005(2) -0.013(2)
C357 0.060(3) 0.074(3) 0.029(3) -0.008(2) 0.008(2) -0.012(2)
C358 0.048(3) 0.080(3) 0.020(3) -0.009(2) 0.018(2) -0.011(2)
C359 0.044(3) 0.077(3) 0.037(3) -0.008(2) 0.012(2) -0.015(2)
C360 0.044(3) 0.075(3) 0.054(3) -0.015(2) -0.004(3) -0.009(2)
C401 0.034(2) 0.058(3) 0.027(2) 0.003(2) -0.0071(19) -0.003(2)
C402 0.026(2) 0.059(3) 0.029(2) 0.002(2) -0.0123(19) -0.004(2)
C403 0.044(2) 0.037(3) 0.039(2) -0.011(2) -0.0161(19) -0.010(2)
C404 0.067(3) 0.028(3) 0.051(3) -0.009(2) -0.002(2) -0.011(2)
C405 0.043(3) 0.065(3) 0.030(2) -0.003(2) -0.011(2) -0.006(2)
C406 0.040(3) 0.057(2) 0.049(3) -0.001(2) -0.019(2) 0.006(2)
C407 0.050(3) 0.066(3) 0.045(3) 0.001(2) -0.023(2) -0.002(2)
C408 0.051(3) 0.059(3) 0.060(3) -0.003(2) -0.024(2) 0.007(3)
C409 0.060(3) 0.035(3) 0.070(3) 0.002(2) -0.016(2) 0.020(2)
C410 0.041(3) 0.056(3) 0.048(3) 0.002(2) -0.021(2) 0.010(2)
C411 0.033(2) 0.054(2) 0.033(2) 0.000(2) -0.008(2) -0.006(2)
C412 0.042(3) 0.056(3) 0.054(3) 0.006(2) -0.014(2) 0.010(2)
C413 0.062(3) 0.055(3) 0.046(3) 0.000(2) 0.007(3) -0.005(2)
C414 0.046(3) 0.058(3) 0.021(3) -0.002(2) 0.017(2) -0.016(2)
C415 0.040(3) 0.054(2) 0.023(2) 0.000(2) 0.005(2) -0.005(2)
C416 0.046(2) 0.034(3) 0.046(3) -0.008(2) -0.012(2) 0.002(2)
C417 0.036(3) 0.058(3) 0.031(3) -0.003(2) 0.001(2) 0.000(2)
C418 0.047(3) 0.071(3) 0.037(3) -0.001(2) -0.006(2) -0.010(2)
C419 0.053(3) 0.043(3) 0.065(3) -0.001(2) -0.027(2) 0.013(2)
C420 0.055(3) 0.023(3) 0.060(3) -0.007(2) -0.0143(19) 0.009(2)
C421 0.069(3) 0.037(4) 0.064(3) -0.006(3) -0.007(2) -0.003(3)
C422 0.074(3) 0.028(4) 0.068(3) -0.005(2) -0.005(2) 0.003(3)
C423 0.074(3) 0.032(3) 0.066(3) 0.005(2) -0.012(2) 0.011(3)
C424 0.070(3) 0.053(3) 0.065(3) 0.003(2) -0.012(2) -0.006(3)
C425 0.070(3) 0.069(4) 0.057(3) 0.001(3) -0.009(2) -0.007(3)
C426 0.056(3) 0.077(3) 0.030(2) 0.008(2) 0.002(2) -0.007(2)
C427 0.052(3) 0.088(3) 0.022(3) 0.001(2) -0.003(2) -0.013(2)
C428 0.051(3) 0.094(3) 0.018(3) 0.001(2) 0.011(2) -0.015(2)
C429 0.062(3) 0.090(3) 0.028(3) 0.002(2) 0.010(3) -0.016(2)
C430 0.057(3) 0.079(3) 0.037(3) 0.001(2) -0.001(3) -0.009(2)
C431 0.029(3) 0.069(3) 0.030(2) -0.012(2) -0.0185(19) -0.011(2)
C432 0.037(3) 0.062(3) 0.028(2) -0.011(2) -0.011(2) -0.008(2)
C433 0.046(3) 0.044(3) 0.038(2) -0.014(2) -0.010(2) -0.015(2)
C434 0.064(3) 0.045(3) 0.042(3) -0.019(2) -0.001(2) -0.017(2)
C435 0.047(3) 0.069(3) 0.031(2) -0.017(2) -0.007(2) -0.017(2)
C436 0.034(3) 0.071(2) 0.060(3) -0.006(2) -0.031(2) 0.007(2)
C437 0.047(3) 0.067(3) 0.064(3) -0.011(2) -0.021(3) 0.006(2)
C438 0.051(3) 0.055(3) 0.066(3) -0.004(2) -0.025(2) 0.017(3)
C439 0.057(3) 0.044(3) 0.070(3) 0.002(2) -0.023(2) 0.027(2)
C440 0.050(3) 0.059(3) 0.062(3) 0.000(2) -0.027(2) 0.019(2)
C441 0.041(3) 0.059(3) 0.037(3) -0.008(2) -0.004(2) -0.008(2)
C442 0.042(3) 0.059(3) 0.066(3) -0.001(2) -0.023(2) 0.009(2)
C443 0.067(3) 0.060(3) 0.054(3) 0.003(2) -0.001(3) -0.013(2)
C444 0.052(3) 0.063(3) 0.020(3) 0.003(2) 0.009(2) -0.026(2)
C445 0.046(3) 0.057(3) 0.027(3) 0.002(2) 0.018(2) -0.013(2)
C446 0.050(2) 0.030(3) 0.043(3) -0.011(2) -0.008(2) -0.006(2)
C447 0.051(3) 0.065(3) 0.024(3) 0.002(2) 0.010(2) -0.006(2)
C448 0.058(3) 0.091(3) 0.033(3) 0.000(2) 0.000(2) -0.015(3)
C449 0.054(3) 0.058(4) 0.061(3) -0.002(3) -0.022(2) 0.001(2)
C450 0.058(3) 0.023(3) 0.054(2) -0.010(2) -0.0115(19) 0.003(2)
C451 0.075(3) 0.046(4) 0.051(3) -0.014(3) 0.002(2) -0.003(3)
C452 0.076(3) 0.024(3) 0.066(3) -0.004(2) 0.002(2) 0.002(3)
C453 0.075(3) 0.023(3) 0.064(3) 0.004(2) -0.005(2) 0.009(2)
C454 0.079(3) 0.043(3) 0.060(3) 0.001(2) -0.003(2) 0.002(3)
C455 0.079(3) 0.059(4) 0.046(3) -0.010(2) 0.003(2) -0.008(3)
C456 0.056(3) 0.073(3) 0.034(3) -0.012(2) 0.005(2) -0.013(2)
C457 0.060(3) 0.074(3) 0.029(3) -0.008(2) 0.008(2) -0.012(2)
C458 0.048(3) 0.080(3) 0.020(3) -0.009(2) 0.018(2) -0.011(2)
C459 0.044(3) 0.077(3) 0.037(3) -0.008(2) 0.012(2) -0.015(2)
C460 0.044(3) 0.075(3) 0.054(3) -0.015(2) -0.004(3) -0.009(2)

loop_
_atom_type_symbol
_atom_type_description
_atom_type_scat_dispersion_real
_atom_type_scat_dispersion_imag
_atom_type_scat_source
C C 0.0033 0.0016 'International Tables Vol C Tables 4.2.6.8 and 6.1.1.4'
H H 0.0000 0.0000 'International Tables Vol C Tables 4.2.6.8 and 6.1.1.4'
N N 0.0061 0.0033 'International Tables Vol C Tables 4.2.6.8 and 6.1.1.4'
S S 0.1246 0.1234 'International Tables Vol C Tables 4.2.6.8 and 6.1.1.4'
Cd Cd -0.8075 1.2024 'International Tables Vol C Tables 4.2.6.8 and 6.1.1.4'
I I -0.4742 1.8119 'International Tables Vol C Tables 4.2.6.8 and 6.1.1.4'

loop_
_geom_angle_atom_site_label_1
_geom_angle_atom_site_label_2
_geom_angle_atom_site_label_3
_geom_angle
S1 Cd1 S3 133.87(9)
S1 Cd1 S4 107.67(8)
S3 Cd1 S4 68.31(8)
S1 Cd1 S2 68.53(8)
S3 Cd1 S2 96.11(8)
S4 Cd1 S2 155.16(8)
S1 Cd1 I1 108.26(6)
S3 Cd1 I1 117.05(6)
S4 Cd1 I1 106.17(6)
S2 Cd1 I1 98.10(6)
C1 S1 Cd1 88.0(3)
C1 S2 Cd1 82.7(3)
C2 S3 Cd1 89.2(3)
C2 S4 Cd1 83.1(3)
C1 N1 C3 121.7(9)
C1 N1 C4 121.6(9)
C3 N1 C4 116.6(8)
C2 N2 C6 122.4(8)
C2 N2 C5 120.9(8)
C6 N2 C5 116.7(8)
N1 C1 S2 120.4(7)
N1 C1 S1 120.1(7)
S2 C1 S1 119.5(5)
N2 C2 S3 120.0(7)
N2 C2 S4 120.9(7)
S3 C2 S4 119.1(5)
N1 C3 C7 111.2(9)
N1 C4 C8 110.9(9)
N2 C5 C9 110.7(8)
C10 C6 N2 115.6(9)
S7 Cd2 S5 134.21(9)
S7 Cd2 S6 97.06(8)
S5 Cd2 S6 68.17(8)
S7 Cd2 S8 67.76(8)
S5 Cd2 S8 108.76(8)
S6 Cd2 S8 156.41(8)
S7 Cd2 I2 116.91(7)
S5 Cd2 I2 108.25(6)
S6 Cd2 I2 98.60(6)
S8 Cd2 I2 104.36(6)
C11 S5 Cd2 89.2(3)
C11 S6 Cd2 84.7(3)
C12 S7 Cd2 90.4(3)
C12 S8 Cd2 83.9(3)
C11 N3 C13 125.1(9)
C11 N3 C14 122.2(8)
C13 N3 C14 112.7(8)
C12 N4 C15 120.7(8)
C12 N4 C16 122.5(9)
C15 N4 C16 116.8(8)
N3 C11 S6 123.0(8)
N3 C11 S5 120.7(8)
S6 C11 S5 116.3(5)
N4 C12 S7 120.4(7)
N4 C12 S8 121.7(7)
S7 C12 S8 117.8(5)
N3 C13 C17 112.0(9)
N3 C14 C18 112.8(9)
N4 C15 C19 115.1(8)
C20 C16 N4 114.3(9)
C21 N5 C23 107.3(8)
C21 N5 C24 125.3(8)
C23 N5 C24 127.4(8)
C21 N6 C22 109.8(8)
C21 N6 C25 124.3(8)
C22 N6 C25 125.6(8)
N6 C21 N5 109.0(8)
C23 C22 N6 104.7(8)
N5 C23 C22 109.1(9)
C28 N7 C29 131.3(13)
C28 N7 C26 106.2(9)
C29 N7 C26 122.5(13)
C26 N8 C27 109.3(10)
C26 N8 C30 124.2(10)
C27 N8 C30 126.5(10)
N8 C26 N7 107.2(9)
C28 C27 N8 109.0(11)
C27 C28 N7 108.3(11)
C31 N9 C33 110.3(9)
C31 N9 C34 123.8(9)
C33 N9 C34 126.0(9)
C31 N10 C32 106.6(8)
C31 N10 C35 125.5(8)
C32 N10 C35 127.3(8)
N9 C31 N10 107.9(8)
C33 C32 N10 109.8(9)
C32 C33 N9 105.5(9)
C36 N11 C38 108.7(10)
C36 N11 C39 127.8(10)
C38 N11 C39 123.5(10)
C37 N12 C36 107.8(10)
C37 N12 C40 130.2(11)
C36 N12 C40 121.8(10)
N11 C36 N12 106.8(10)
C38 C37 N12 109.2(11)
C37 C38 N11 107.5(10)
C306 C301 C302 109.0(7)
C306 C301 C305 109.0(7)
C302 C301 C305 99.0(6)
C306 C301 C401 115.3(8)
C302 C301 C401 110.4(6)
C305 C301 C401 112.9(7)
C311 C302 C303 119.5(5)
C311 C302 C301 121.3(7)
C303 C302 C301 113.5(6)
C316 C303 C302 121.1(4)
C316 C303 C304 119.9(2)
C302 C303 C304 108.3(5)
C321 C304 C303 120.0(2)
C321 C304 C305 120.7(4)
C303 C304 C305 106.7(5)
C326 C305 C304 116.2(6)
C326 C305 C301 128.2(8)
C304 C305 C301 109.5(6)
C310 C306 C301 126.0(8)
C310 C306 C307 107.0(7)
C301 C306 C307 119.6(7)
C330 C307 C308 119.8(2)
C330 C307 C306 122.5(5)
C308 C307 C306 106.7(6)
C349 C308 C309 120.0(2)
C349 C308 C307 120.4(2)
C309 C308 C307 107.4(5)
C353 C309 C308 119.9(2)
C353 C309 C310 120.5(2)
C308 C309 C310 107.5(5)
C312 C310 C306 120.3(5)
C312 C310 C309 119.8(2)
C306 C310 C309 111.1(6)
C302 C311 C315 119.5(4)
C302 C311 C312 119.5(5)
C315 C311 C312 108.1(4)
C310 C312 C311 119.8(4)
C310 C312 C313 119.7(2)
C311 C312 C313 106.8(5)
C354 C313 C314 119.9(2)
C354 C313 C312 120.3(2)
C314 C313 C312 109.8(5)
C358 C314 C313 120.1(2)
C358 C314 C315 120.1(2)
C313 C314 C315 106.1(4)
C317 C315 C311 120.7(3)
C317 C315 C314 119.9(2)
C311 C315 C314 109.2(4)
C303 C316 C320 120.2(2)
C303 C316 C317 119.4(3)
C320 C316 C317 108.1(4)
C315 C317 C316 119.8(2)
C315 C317 C318 119.9(2)
C316 C317 C318 107.6(4)
C359 C318 C317 120.1(2)
C359 C318 C319 120.3(2)
C317 C318 C319 108.4(4)
C338 C319 C320 119.9(2)
C338 C319 C318 119.6(2)
C320 C319 C318 107.5(4)
C322 C320 C316 119.7(2)
C322 C320 C319 120.1(2)
C316 C320 C319 108.3(4)
C304 C321 C322 120.1(2)
C304 C321 C325 119.8(3)
C322 C321 C325 109.0(5)
C320 C322 C321 120.1(2)
C320 C322 C323 119.9(2)
C321 C322 C323 107.1(5)
C339 C323 C324 120.1(2)
C339 C323 C322 120.0(2)
C324 C323 C322 108.5(5)
C343 C324 C323 120.0(2)
C343 C324 C325 120.2(2)
C323 C324 C325 108.2(5)
C327 C325 C324 120.2(2)
C327 C325 C321 119.7(3)
C324 C325 C321 107.2(5)
C305 C326 C327 123.1(5)
C305 C326 C330 118.0(6)
C327 C326 C330 106.4(5)
C325 C327 C326 120.4(3)
C325 C327 C328 119.5(2)
C326 C327 C328 109.1(5)
C344 C328 C329 120.1(2)
C344 C328 C327 120.2(2)
C329 C328 C327 107.9(5)
C348 C329 C328 119.9(2)
C348 C329 C330 120.4(2)
C328 C329 C330 107.3(5)
C307 C330 C329 119.7(2)
C307 C330 C326 119.2(4)
C329 C330 C326 109.3(5)
C336 C331 C332 120.0(2)
C336 C331 C335 119.6(3)
C332 C331 C335 106.3(4)
C341 C332 C331 119.9(2)
C341 C332 C333 119.7(2)
C331 C332 C333 109.6(4)
C346 C333 C332 119.8(2)
C346 C333 C334 119.6(2)
C332 C333 C334 107.0(4)
C351 C334 C335 120.4(2)
C351 C334 C333 120.1(2)
C335 C334 C333 108.0(4)
C356 C335 C334 119.7(2)
C356 C335 C331 120.6(3)
C334 C335 C331 109.0(4)
C331 C336 C340 119.9(2)
C331 C336 C337 119.7(2)
C340 C336 C337 107.8(5)
C360 C337 C338 120.3(2)
C360 C337 C336 120.5(3)
C338 C337 C336 108.5(5)
C319 C338 C339 120.0(2)
C319 C338 C337 120.1(2)
C339 C338 C337 107.3(5)
C323 C339 C338 120.1(2)
C323 C339 C340 119.9(2)
C338 C339 C340 108.7(5)
C342 C340 C336 120.3(2)
C342 C340 C339 120.1(2)
C336 C340 C339 107.7(5)
C332 C341 C345 120.6(2)
C332 C341 C342 120.1(2)
C345 C341 C342 108.0(4)
C340 C342 C341 119.8(2)
C340 C342 C343 119.9(2)
C341 C342 C343 106.8(5)
C324 C343 C344 119.8(2)
C324 C343 C342 119.9(2)
C344 C343 C342 109.8(5)
C328 C344 C343 120.1(2)
C328 C344 C345 120.1(2)
C343 C344 C345 106.1(4)
C347 C345 C341 119.7(2)
C347 C345 C344 119.7(2)
C341 C345 C344 109.3(4)
C333 C346 C347 120.4(2)
C333 C346 C350 120.2(2)
C347 C346 C350 108.8(4)
C345 C347 C346 119.8(2)
C345 C347 C348 119.9(2)
C346 C347 C348 106.4(4)
C329 C348 C349 119.7(2)
C329 C348 C347 120.2(2)
C349 C348 C347 109.7(5)
C308 C349 C350 120.3(2)
C308 C349 C348 119.9(2)
C350 C349 C348 106.8(5)
C352 C350 C349 119.8(2)
C352 C350 C346 120.0(2)
C349 C350 C346 108.3(4)
C334 C351 C352 120.2(2)
C334 C351 C355 119.9(2)
C352 C351 C355 105.8(5)
C350 C352 C351 119.8(2)
C350 C352 C353 119.8(2)
C351 C352 C353 108.6(5)
C309 C353 C354 119.7(2)
C309 C353 C352 120.2(2)
C354 C353 C352 109.3(5)
C313 C354 C355 119.9(3)
C313 C354 C353 119.8(3)
C355 C354 C353 105.3(5)
C357 C355 C354 120.0(2)
C357 C355 C351 119.6(2)
C354 C355 C351 110.9(5)
C335 C356 C357 119.8(2)
C335 C356 C360 119.3(3)
C357 C356 C360 109.7(5)
C355 C357 C356 120.4(3)
C355 C357 C358 119.9(3)
C356 C357 C358 105.3(5)
C314 C358 C359 119.9(2)
C314 C358 C357 119.8(2)
C359 C358 C357 110.9(4)
C318 C359 C358 119.9(2)
C318 C359 C360 120.0(2)
C358 C359 C360 106.2(5)
C337 C360 C356 120.1(2)
C337 C360 C359 119.7(2)
C356 C360 C359 107.9(5)
C406 C401 C402 109.1(7)
C406 C401 C405 109.3(7)
C402 C401 C405 99.2(6)
C406 C401 C301 115.7(8)
C402 C401 C301 110.5(6)
C405 C401 C301 111.8(7)
C411 C402 C403 119.5(5)
C411 C402 C401 120.9(7)
C403 C402 C401 113.4(6)
C416 C403 C402 120.6(4)
C416 C403 C404 119.9(3)
C402 C403 C404 108.5(5)
C421 C404 C403 120.5(3)
C421 C404 C405 120.3(4)
C403 C404 C405 106.5(5)
C426 C405 C404 116.4(6)
C426 C405 C401 127.9(8)
C404 C405 C401 109.5(6)
C410 C406 C401 126.6(8)
C410 C406 C407 107.1(7)
C401 C406 C407 119.6(7)
C430 C407 C408 120.3(3)
C430 C407 C406 122.1(5)
C408 C407 C406 106.6(6)
C449 C408 C409 119.8(3)
C449 C408 C407 119.9(3)
C409 C408 C407 107.6(5)
C453 C409 C408 120.2(3)
C453 C409 C410 120.0(3)
C408 C409 C410 107.4(5)
C412 C410 C406 119.6(5)
C412 C410 C409 119.9(3)
C406 C410 C409 111.1(6)
C402 C411 C415 120.0(4)
C402 C411 C412 120.0(5)
C415 C411 C412 108.2(5)
C410 C412 C411 120.0(4)
C410 C412 C413 120.1(3)
C411 C412 C413 106.7(5)
C454 C413 C414 120.2(3)
C454 C413 C412 119.9(3)
C414 C413 C412 109.9(5)
C458 C414 C413 120.0(3)
C458 C414 C415 119.9(3)
C413 C414 C415 105.9(4)
C417 C415 C411 120.2(3)
C417 C415 C414 119.7(3)
C411 C415 C414 109.3(4)
C403 C416 C420 119.4(3)
C403 C416 C417 119.8(3)
C420 C416 C417 108.1(4)
C415 C417 C416 119.9(3)
C415 C417 C418 120.2(3)
C416 C417 C418 107.6(4)
C459 C418 C417 119.9(3)
C459 C418 C419 120.1(3)
C417 C418 C419 108.3(4)
C438 C419 C420 120.2(3)
C438 C419 C418 120.2(3)
C420 C419 C418 107.5(4)
C422 C420 C416 120.7(3)
C422 C420 C419 120.0(3)
C416 C420 C419 108.4(4)
C404 C421 C422 119.7(3)
C404 C421 C425 120.0(3)
C422 C421 C425 108.8(5)
C420 C422 C421 119.8(3)
C420 C422 C423 119.9(3)
C421 C422 C423 107.3(5)
C439 C423 C424 120.0(3)
C439 C423 C422 119.9(3)
C424 C423 C422 108.4(5)
C443 C424 C425 119.9(3)
C443 C424 C423 120.2(3)
C425 C424 C423 108.2(5)
C427 C425 C424 120.2(3)
C427 C425 C421 119.5(3)
C424 C425 C421 107.4(5)
C405 C426 C427 123.1(5)
C405 C426 C430 118.1(6)
C427 C426 C430 106.5(5)
C425 C427 C426 120.6(3)
C425 C427 C428 119.9(3)
C426 C427 C428 109.1(5)
C444 C428 C429 120.3(3)
C444 C428 C427 119.8(3)
C429 C428 C427 108.0(5)
C448 C429 C428 119.8(3)
C448 C429 C430 120.1(3)
C428 C429 C430 107.1(5)
C407 C430 C426 119.5(4)
C407 C430 C429 119.7(3)
C426 C430 C429 109.3(5)
C436 C431 C432 120.4(3)
C436 C431 C435 119.6(3)
C432 C431 C435 106.0(4)
C441 C432 C431 119.6(3)
C441 C432 C433 119.7(3)
C431 C432 C433 110.1(4)
C446 C433 C432 119.9(3)
C446 C433 C434 119.9(3)
C432 C433 C434 106.8(4)
C451 C434 C433 120.0(3)
C451 C434 C435 120.0(3)
C433 C434 C435 108.0(5)
C456 C435 C431 120.6(3)
C456 C435 C434 119.8(3)
C431 C435 C434 109.1(4)
C431 C436 C440 119.8(3)
C431 C436 C437 119.8(3)
C440 C436 C437 107.5(5)
C460 C437 C438 120.5(3)
C460 C437 C436 120.3(3)
C438 C437 C436 108.7(5)
C419 C438 C439 119.6(3)
C419 C438 C437 119.5(3)
C439 C438 C437 107.1(5)
C423 C439 C438 120.3(3)
C423 C439 C440 119.8(3)
C438 C439 C440 108.7(5)
C442 C440 C436 119.9(3)
C442 C440 C439 120.4(3)
C436 C440 C439 107.9(5)
C432 C441 C445 120.2(3)
C432 C441 C442 119.8(3)
C445 C441 C442 107.9(4)
C440 C442 C441 120.4(3)
C440 C442 C443 119.7(3)
C441 C442 C443 106.9(5)
C424 C443 C444 120.2(3)
C424 C443 C442 119.9(3)
C444 C443 C442 109.6(5)
C428 C444 C443 120.0(3)
C428 C444 C445 120.1(3)
C443 C444 C445 106.1(4)
C447 C445 C441 120.1(3)
C447 C445 C444 119.5(3)
C441 C445 C444 109.4(4)
C433 C446 C447 120.3(3)
C433 C446 C450 120.0(3)
C447 C446 C450 109.0(4)
C445 C447 C446 119.8(3)
C445 C447 C448 120.1(3)
C446 C447 C448 106.4(4)
C429 C448 C449 119.9(3)
C429 C448 C447 120.1(3)
C449 C448 C447 109.5(5)
C408 C449 C450 120.3(3)
C408 C449 C448 120.1(3)
C450 C449 C448 107.0(5)
C452 C450 C449 119.8(3)
C452 C450 C446 119.9(3)
C449 C450 C446 108.1(4)
C434 C451 C452 120.2(3)
C434 C451 C455 120.1(3)
C452 C451 C455 105.8(5)
C450 C452 C451 120.1(3)
C450 C452 C453 119.9(3)
C451 C452 C453 108.7(5)
C409 C453 C454 120.2(3)
C409 C453 C452 120.0(3)
C454 C453 C452 109.2(5)
C413 C454 C455 119.6(3)
C413 C454 C453 119.8(3)
C455 C454 C453 105.3(5)
C457 C455 C454 120.2(3)
C457 C455 C451 119.7(3)
C454 C455 C451 110.9(5)
C435 C456 C457 120.0(3)
C435 C456 C460 119.2(3)
C457 C456 C460 109.9(5)
C455 C457 C456 120.2(3)
C455 C457 C458 119.7(3)
C456 C457 C458 105.1(5)
C414 C458 C459 120.2(3)
C414 C458 C457 119.8(3)
C459 C458 C457 111.0(4)
C418 C459 C458 119.8(3)
C418 C459 C460 119.7(3)
C458 C459 C460 106.1(5)
C437 C460 C456 120.4(3)
C437 C460 C459 120.0(3)
C456 C460 C459 107.9(5)

loop_
_geom_bond_atom_site_label_1
_geom_bond_atom_site_label_2
_geom_bond_distance
I1 Cd1 2.7864(9)
Cd1 S1 2.560(2)
Cd1 S3 2.563(2)
Cd1 S4 2.739(3)
Cd1 S2 2.745(3)
S1 C1 1.745(10)
S2 C1 1.718(9)
S3 C2 1.716(10)
S4 C2 1.740(9)
N1 C1 1.335(12)
N1 C3 1.470(13)
N1 C4 1.470(14)
N2 C2 1.347(12)
N2 C6 1.491(13)
N2 C5 1.491(12)
C3 C7 1.512(15)
C4 C8 1.496(17)
C5 C9 1.560(13)
C6 C10 1.481(18)
I2 Cd2 2.7843(9)
Cd2 S7 2.564(2)
Cd2 S5 2.582(3)
Cd2 S6 2.735(2)
Cd2 S8 2.746(3)
S5 C11 1.763(10)
S6 C11 1.749(10)
S7 C12 1.713(9)
S8 C12 1.748(10)
N3 C11 1.292(12)
N3 C13 1.482(13)
N3 C14 1.486(13)
N4 C12 1.337(12)
N4 C15 1.470(14)
N4 C16 1.481(12)
C13 C17 1.504(15)
C14 C18 1.507(17)
C15 C19 1.509(14)
C16 C20 1.476(15)
N5 C21 1.350(12)
N5 C23 1.368(12)
N5 C24 1.435(12)
N6 C21 1.322(12)
N6 C22 1.389(12)
N6 C25 1.494(12)
C22 C23 1.372(13)
N7 C28 1.384(16)
N7 C29 1.423(17)
N7 C26 1.426(15)
N8 C26 1.315(14)
N8 C27 1.382(15)
N8 C30 1.469(15)
C27 C28 1.322(17)
N9 C31 1.310(12)
N9 C33 1.356(13)
N9 C34 1.492(14)
N10 C31 1.325(12)
N10 C32 1.367(12)
N10 C35 1.441(12)
C32 C33 1.305(14)
N11 C36 1.254(14)
N11 C38 1.380(14)
N11 C39 1.515(17)
N12 C37 1.298(15)
N12 C36 1.379(14)
N12 C40 1.515(16)
C37 C38 1.270(17)
C301 C306 1.452(12)
C301 C302 1.545(11)
C301 C305 1.558(11)
C301 C401 1.620(14)
C302 C311 1.381(9)
C302 C303 1.448(9)
C303 C316 1.368(4)
C303 C304 1.460(3)
C304 C321 1.361(4)
C304 C305 1.547(10)
C305 C326 1.330(10)
C306 C310 1.377(11)
C306 C307 1.530(11)
C307 C330 1.365(4)
C307 C308 1.462(3)
C308 C349 1.363(3)
C308 C309 1.460(3)
C309 C353 1.363(3)
C309 C310 1.463(3)
C310 C312 1.364(4)
C311 C315 1.460(3)
C311 C312 1.462(3)
C312 C313 1.466(3)
C313 C354 1.363(3)
C313 C314 1.462(3)
C314 C358 1.363(3)
C314 C315 1.463(3)
C315 C317 1.362(3)
C316 C320 1.462(3)
C316 C317 1.463(3)
C317 C318 1.466(3)
C318 C359 1.361(3)
C318 C319 1.465(3)
C319 C338 1.365(3)
C319 C320 1.464(3)
C320 C322 1.364(3)
C321 C322 1.464(3)
C321 C325 1.466(3)
C322 C323 1.465(3)
C323 C339 1.363(3)
C323 C324 1.463(3)
C324 C343 1.362(3)
C324 C325 1.465(3)
C325 C327 1.364(3)
C326 C327 1.462(3)
C326 C330 1.469(3)
C327 C328 1.467(3)
C328 C344 1.363(3)
C328 C329 1.459(3)
C329 C348 1.362(3)
C329 C330 1.465(3)
C331 C336 1.364(3)
C331 C332 1.466(3)
C331 C335 1.469(3)
C332 C341 1.365(3)
C332 C333 1.467(3)
C333 C346 1.363(3)
C333 C334 1.467(3)
C334 C351 1.361(3)
C334 C335 1.464(3)
C335 C356 1.368(4)
C336 C340 1.464(3)
C336 C337 1.466(3)
C337 C360 1.359(3)
C337 C338 1.465(3)
C338 C339 1.463(3)
C339 C340 1.465(3)
C340 C342 1.361(3)
C341 C345 1.462(3)
C341 C342 1.465(3)
C342 C343 1.469(3)
C343 C344 1.464(3)
C344 C345 1.466(3)
C345 C347 1.367(3)
C346 C347 1.464(3)
C346 C350 1.464(3)
C347 C348 1.465(3)
C348 C349 1.463(3)
C349 C350 1.462(3)
C350 C352 1.365(3)
C351 C352 1.461(3)
C351 C355 1.467(3)
C352 C353 1.465(3)
C353 C354 1.464(3)
C354 C355 1.464(3)
C355 C357 1.362(3)
C356 C357 1.463(3)
C356 C360 1.467(3)
C357 C358 1.466(3)
C358 C359 1.463(3)
C359 C360 1.470(3)
C401 C406 1.449(12)
C401 C402 1.545(11)
C401 C405 1.558(11)
C402 C411 1.382(9)
C402 C403 1.447(9)
C403 C416 1.370(4)
C403 C404 1.460(4)
C404 C421 1.361(4)
C404 C405 1.551(10)
C405 C426 1.329(10)
C406 C410 1.377(11)
C406 C407 1.531(11)
C407 C430 1.364(4)
C407 C408 1.462(4)
C408 C449 1.364(4)
C408 C409 1.460(4)
C409 C453 1.362(4)
C409 C410 1.465(4)
C410 C412 1.363(4)
C411 C415 1.458(4)
C411 C412 1.460(4)
C412 C413 1.468(4)
C413 C454 1.362(4)
C413 C414 1.462(4)
C414 C458 1.363(4)
C414 C415 1.465(4)
C415 C417 1.362(4)
C416 C420 1.460(4)
C416 C417 1.464(4)
C417 C418 1.468(4)
C418 C459 1.361(4)
C418 C419 1.466(4)
C419 C438 1.366(4)
C419 C420 1.462(4)
C420 C422 1.362(4)
C421 C422 1.463(4)
C421 C425 1.468(4)
C422 C423 1.467(4)
C423 C439 1.363(4)
C423 C424 1.463(4)
C424 C443 1.360(4)
C424 C425 1.464(4)
C425 C427 1.362(4)
C426 C427 1.459(4)
C426 C430 1.470(4)
C427 C428 1.467(4)
C428 C444 1.364(4)
C428 C429 1.459(4)
C429 C448 1.363(4)
C429 C430 1.468(4)
C431 C436 1.364(4)
C431 C432 1.465(4)
C431 C435 1.470(4)
C432 C441 1.366(4)
C432 C433 1.466(4)
C433 C446 1.365(4)
C433 C434 1.469(4)
C434 C451 1.361(4)
C434 C435 1.467(4)
C435 C456 1.367(4)
C436 C440 1.463(4)
C436 C437 1.468(4)
C437 C460 1.356(4)
C437 C438 1.465(4)
C438 C439 1.461(4)
C439 C440 1.466(4)
C440 C442 1.358(4)
C441 C445 1.461(4)
C441 C442 1.464(4)
C442 C443 1.472(4)
C443 C444 1.464(4)
C444 C445 1.466(4)
C445 C447 1.366(4)
C446 C447 1.462(4)
C446 C450 1.464(4)
C447 C448 1.467(4)
C448 C449 1.466(4)
C449 C450 1.462(4)
C450 C452 1.367(4)
C451 C452 1.459(4)
C451 C455 1.469(4)
C452 C453 1.465(4)
C453 C454 1.466(4)
C454 C455 1.464(4)
C455 C457 1.363(4)
C456 C457 1.462(4)
C456 C460 1.466(4)
C457 C458 1.468(4)
C458 C459 1.462(4)
C459 C460 1.472(4)
